data_7156366
loop_
_publ_author_name
'Knudsen, Ida M. B.'
'Hedberg, Christinne'
'Ladefoged, Lucy Kate'
'Ide, Daisuke'
'Brink\/o, Anne'
'Eikeland, Espen Z.'
'Kato, Atsushi'
'Jensen, Henrik H.'

_publ_section_title
;
 Divergent synthesis of new \a-glucosidase inhibitors obtained through a
 vinyl Grignard-mediated carbocyclisation.
;
_journal_issue 34
_journal_name_full 'Organic &amp; biomolecular chemistry'
_journal_page_first 6250
_journal_page_last 6261
_journal_paper_doi 10.1039/c8ob01433g
_journal_volume 16
_journal_year 2018
_chemical_formula_moiety 'C44 H43 N3 O8'
_chemical_formula_sum 'C44 H43 N3 O8'
_chemical_formula_weight 741.81
_space_group_crystal_system monoclinic
_space_group_IT_number 4
_space_group_name_Hall 'P 2yb'
_space_group_name_H-M_alt 'P 1 21 1'
_symmetry_space_group_name_Hall 'P 2yb'
_symmetry_space_group_name_H-M 'P 1 21 1'
_atom_sites_solution_hydrogens geom
_atom_sites_solution_primary direct
_audit_creation_date 2016-09-05
_audit_creation_method
;
Olex2 1.2
(compiled 2016.08.25 svn.r3337 for OlexSys, GUI svn.r5221)
;
_audit_update_record
;
2018-05-15 deposited with the CCDC.
2018-08-07 downloaded from the CCDC.
;
_cell_angle_alpha 90
_cell_angle_beta 103.0654(14)
_cell_angle_gamma 90
_cell_formula_units_Z 4
_cell_length_a 13.67340(19)
_cell_length_b 10.41568(13)
_cell_length_c 27.6271(4)
_cell_measurement_reflns_used 25889
_cell_measurement_temperature 100.01(13)
_cell_measurement_theta_max 27.8570
_cell_measurement_theta_min 2.4860
_cell_volume 3832.73(9)
_computing_cell_refinement 'CrysAlisPro 1.171.38.43b (Rigaku OD, 2015)'
_computing_data_collection 'CrysAlisPro 1.171.38.43b (Rigaku OD, 2015)'
_computing_data_reduction 'CrysAlisPro 1.171.38.43b (Rigaku OD, 2015)'
_computing_molecular_graphics 'Olex2 (Dolomanov et al., 2009)'
_computing_publication_material 'Olex2 (Dolomanov et al., 2009)'
_computing_structure_refinement 'ShelXL (Sheldrick, 2015)'
_computing_structure_solution 'ShelXT (Sheldrick, 2015)'
_diffrn_ambient_environment N~2~
_diffrn_ambient_temperature 100.01(13)
_diffrn_detector 'CCD plate'
_diffrn_detector_area_resol_mean 10.3590
_diffrn_detector_type Atlas
_diffrn_measured_fraction_theta_full 0.999
_diffrn_measured_fraction_theta_max 0.999
_diffrn_measurement_details
;
List of Runs (angles in degrees, time in seconds):

  # Type    Start    End  Width  t~exp~   \w     \q     \k     \f   Frames
#--------------------------------------------------------------------------
  1  \w    -25.00 126.00   1.00   60.00    --   21.23  77.00-120.00  151
  2  \w    -25.00 126.00   1.00   60.00    --   21.23  77.00  30.00  151
  3  \w    -25.00 126.00   1.00   60.00    --   21.23  77.00 -60.00  151
  4  \w    -68.00  83.00   1.00   60.00    --  -22.02  77.00 150.00  151
  5  \w     62.00 120.00   1.00   60.00    --   21.23 144.00 104.00   58
  6  \w     34.00  71.00   1.00   60.00    --   21.23-178.00 -60.00   37
  7  \w     35.00 126.00   1.00   60.00    --   21.23 178.00 150.00   91
  8  \w    -31.00 117.00   1.00   60.00    --   21.23  38.00-150.00  148
  9  \w   -120.00 -62.00   1.00   60.00    --  -22.02-144.00  51.00   58
 10  \w    -20.00  31.00   1.00   60.00    --  -22.02 -99.00  60.00   51
 11  \w    -68.00  83.00   1.00   60.00    --  -22.02  77.00 -60.00  151
;
_diffrn_measurement_device 'four-circle diffractometer'
_diffrn_measurement_device_type 'SuperNova, Single source at offset, Atlas'
_diffrn_measurement_method '\w scans'
_diffrn_orient_matrix_type 'CrysAlisPro convention (1999,Acta A55,543-557)'
_diffrn_orient_matrix_UB_11 -0.0509067000
_diffrn_orient_matrix_UB_12 0.0199673000
_diffrn_orient_matrix_UB_13 -0.0055798000
_diffrn_orient_matrix_UB_21 -0.0003001000
_diffrn_orient_matrix_UB_22 -0.0001535000
_diffrn_orient_matrix_UB_23 -0.0257122000
_diffrn_orient_matrix_UB_31 -0.0155959000
_diffrn_orient_matrix_UB_32 -0.0651028000
_diffrn_orient_matrix_UB_33 -0.0016392000
_diffrn_radiation_monochromator mirror
_diffrn_radiation_probe x-ray
_diffrn_radiation_type MoK\a
_diffrn_radiation_wavelength 0.71073
_diffrn_reflns_av_R_equivalents 0.0484
_diffrn_reflns_av_unetI/netI 0.0368
_diffrn_reflns_Laue_measured_fraction_full 0.999
_diffrn_reflns_Laue_measured_fraction_max 0.999
_diffrn_reflns_limit_h_max 17
_diffrn_reflns_limit_h_min -17
_diffrn_reflns_limit_k_max 13
_diffrn_reflns_limit_k_min -13
_diffrn_reflns_limit_l_max 34
_diffrn_reflns_limit_l_min -34
_diffrn_reflns_number 78629
_diffrn_reflns_point_group_measured_fraction_full 0.999
_diffrn_reflns_point_group_measured_fraction_max 0.999
_diffrn_reflns_theta_full 25.242
_diffrn_reflns_theta_max 26.370
_diffrn_reflns_theta_min 2.270
_diffrn_source 'micro-focus sealed X-ray tube'
_diffrn_source_type 'SuperNova (Mo) X-ray Source'
_exptl_absorpt_coefficient_mu 0.089
_exptl_absorpt_correction_T_max 1.000
_exptl_absorpt_correction_T_min 0.375
_exptl_absorpt_correction_type gaussian
_exptl_absorpt_process_details
;
CrysAlisPro 1.171.38.43b (Rigaku Oxford Diffraction, 2015)
Numerical absorption correction based on gaussian integration over
            a multifaceted crystal model
Empirical absorption correction using spherical harmonics,
 implemented in SCALE3 ABSPACK scaling algorithm.
;
_exptl_crystal_colour 'clear light colourless'
_exptl_crystal_colour_lustre clear
_exptl_crystal_colour_modifier light
_exptl_crystal_colour_primary colourless
_exptl_crystal_density_diffrn 1.286
_exptl_crystal_description block
_exptl_crystal_F_000 1568
_exptl_crystal_size_max 0.437
_exptl_crystal_size_mid 0.271
_exptl_crystal_size_min 0.101
_refine_diff_density_max 0.174
_refine_diff_density_min -0.176
_refine_diff_density_rms 0.035
_refine_ls_abs_structure_details
;
 Flack x determined using 5681 quotients [(I+)-(I-)]/[(I+)+(I-)]
 (Parsons, Flack and Wagner, Acta Cryst. B69 (2013) 249-259).
;
_refine_ls_abs_structure_Flack -0.1(3)
_refine_ls_extinction_method none
_refine_ls_goodness_of_fit_ref 1.060
_refine_ls_hydrogen_treatment constr
_refine_ls_matrix_type full
_refine_ls_number_parameters 993
_refine_ls_number_reflns 15663
_refine_ls_number_restraints 1
_refine_ls_restrained_S_all 1.060
_refine_ls_R_factor_all 0.0479
_refine_ls_R_factor_gt 0.0381
_refine_ls_shift/su_max 0.000
_refine_ls_shift/su_mean 0.000
_refine_ls_structure_factor_coef Fsqd
_refine_ls_weighting_details 'w=1/[\s^2^(Fo^2^)+(0.0362P)^2^+0.5644P] where P=(Fo^2^+2Fc^2^)/3'
_refine_ls_weighting_scheme calc
_refine_ls_wR_factor_gt 0.0832
_refine_ls_wR_factor_ref 0.0889
_reflns_Friedel_coverage 0.892
_reflns_Friedel_fraction_full 1.000
_reflns_Friedel_fraction_max 1.000
_reflns_number_gt 13721
_reflns_number_total 15663
_reflns_threshold_expression 'I > 2\s(I)'
_cod_data_source_file c8ob01433g2.cif
_cod_data_source_block C44H43N3O8
_cod_depositor_comments 'Adding full bibliography for 7156366.cif.'
_cod_database_code 7156366
_chemical_oxdiff_formula C43H41O8N3
_shelx_space_group_comment
;
The symmetry employed for this shelxl refinement is uniquely defined
by the following loop, which should always be used as a source of
symmetry information in preference to the above space-group names.
They are only intended as comments.
;
_reflns_odcompleteness_completeness 99.90
_reflns_odcompleteness_iscentric 1
_reflns_odcompleteness_theta 26.32
_olex2_refinement_description
;
1. Fixed Uiso
 At 1.2 times of:
  All C(H) groups, All C(H,H) groups
 At 1.5 times of:
  All O(H) groups
2.a Ternary CH refined with riding coordinates:
 C1B(H1B), C5A(H5A), C6A(H6A), C4B(H4B), C2B(H2B), C4A(H4A), C2A(H2A),
 C5B(H5B), C1A(H1A), C6B(H6B)
2.b Secondary CH2 refined with riding coordinates:
 C16B(H16A,H16B), C37A(H37A,H37C), C8A(H8AA,H8AB), C7B(H7BA,H7BB), C7A(H7AA,
 H7AB), C16A(H16C,H16D), C38B(H38A,H38B), C8B(H8BA,H8BB), C31B(H31A,H31B),
 C24B(H24A,H24B), C23A(H23A,H23C), C30A(H30A,H30C)
2.c Aromatic/amide H refined with riding coordinates:
 C23B(H23B), C37B(H37B), C28B(H28B), C19B(H19B), C22B(H22B), C40A(H40A),
 C36B(H36B), C29B(H29B), C35B(H35B), C33B(H33B), C18A(H18A), C29A(H29A),
 C22A(H22A), C26B(H26B), C43A(H43A), C27B(H27B), C44B(H44B), C11B(H11B),
 C15A(H15A), C32A(H32A), C44A(H44A), C21B(H21B), C20B(H20B), C19A(H19A),
 C36A(H36A), C21A(H21A), C40B(H40B), C33A(H33A), C42A(H42A), C35A(H35A),
 C41A(H41A), C30B(H30B), C25A(H25A), C28A(H28A), C41B(H41B), C42B(H42B),
 C20A(H20A), C43B(H43B), C15B(H15B), C27A(H27A), C11A(H11A), C34A(H34A),
 C34B(H34B), C14A(H14A), C13B(H13B), C12B(H12B), C12A(H12A), C14B(H14B),
 C26A(H26A), C13A(H13A)
2.d Idealised tetrahedral OH refined as rotating group:
 O3B(H3B), O3A(H3A)
;
_shelx_shelxl_version_number 2014/7
_olex2_submission_special_instructions 'No special instructions were received'
_oxdiff_exptl_absorpt_empirical_details
;
Empirical correction (ABSPACK) includes:
- Absorption correction using spherical harmonics
- Frame scaling
;
_oxdiff_exptl_absorpt_empirical_full_max 1.634
_oxdiff_exptl_absorpt_empirical_full_min 0.697

loop_
_space_group_symop_operation_xyz
'x, y, z'
'-x, y+1/2, -z'

loop_
_atom_site_label
_atom_site_type_symbol
_atom_site_fract_x
_atom_site_fract_y
_atom_site_fract_z
_atom_site_U_iso_or_equiv
_atom_site_adp_type
_atom_site_occupancy
_atom_site_site_symmetry_order
_atom_site_calc_flag
_atom_site_refinement_flags_posn
O4B O 0.50190(13) 0.59943(17) 0.71091(6) 0.0264(4) Uani 1 1 d .
O7B O 0.31632(12) 0.75308(17) 0.53230(6) 0.0264(4) Uani 1 1 d .
O3B O 0.31642(13) 0.85324(16) 0.67647(7) 0.0245(4) Uani 1 1 d .
H3B H 0.2696 0.8051 0.6777 0.037 Uiso 1 1 calc GR
O6A O 0.22045(13) 0.10162(17) 0.86918(7) 0.0288(4) Uani 1 1 d .
O8B O 0.39100(13) 1.00753(17) 0.54528(6) 0.0284(4) Uani 1 1 d .
O6B O 0.30685(13) 0.61321(16) 0.62024(7) 0.0272(4) Uani 1 1 d .
O1A O 0.04808(13) 0.54630(18) 0.68585(6) 0.0291(4) Uani 1 1 d .
O4A O 0.02410(14) 0.07869(17) 0.77470(7) 0.0299(4) Uani 1 1 d .
O2A O 0.17417(13) 0.68858(17) 0.69788(7) 0.0286(4) Uani 1 1 d .
O8A O 0.11048(13) 0.49810(17) 0.93062(7) 0.0289(4) Uani 1 1 d .
O1B O 0.51246(13) 1.03983(18) 0.79731(7) 0.0298(4) Uani 1 1 d .
O3A O 0.21922(13) 0.32151(18) 0.80666(7) 0.0294(4) Uani 1 1 d .
H3A H 0.2668 0.2715 0.8118 0.044 Uiso 1 1 calc GR
O7A O 0.17774(13) 0.24271(17) 0.95042(6) 0.0288(4) Uani 1 1 d .
O2B O 0.38603(14) 1.16946(19) 0.80487(7) 0.0346(5) Uani 1 1 d .
O5B O 0.47285(15) 0.49806(19) 0.77824(7) 0.0364(5) Uani 1 1 d .
O5A O 0.06564(15) -0.0720(2) 0.72459(8) 0.0389(5) Uani 1 1 d .
N2A N 0.00029(17) 0.6530(2) 0.85396(9) 0.0309(5) Uani 1 1 d .
N1A N -0.01829(17) 0.5463(2) 0.83450(9) 0.0302(5) Uani 1 1 d .
N1B N 0.54522(16) 1.0599(2) 0.63313(9) 0.0308(5) Uani 1 1 d .
N2B N 0.52379(17) 1.1678(2) 0.61461(9) 0.0319(5) Uani 1 1 d .
C17B C 0.5192(2) 0.5068(2) 0.74587(10) 0.0264(6) Uani 1 1 d .
N3A N 0.00616(18) 0.7547(2) 0.86929(10) 0.0401(6) Uani 1 1 d .
C1B C 0.45768(19) 0.9740(2) 0.63211(9) 0.0243(5) Uani 1 1 d .
H1B H 0.4013 1.0243 0.6384 0.029 Uiso 1 1 calc R
C9A C 0.09881(19) 0.6451(2) 0.67177(10) 0.0253(6) Uani 1 1 d .
C18B C 0.60107(19) 0.4177(2) 0.74041(10) 0.0252(5) Uani 1 1 d .
C39A C -0.0793(2) -0.1038(3) 0.75800(10) 0.0284(6) Uani 1 1 d .
C38A C 0.0102(2) -0.0339(3) 0.74988(10) 0.0289(6) Uani 1 1 d .
C23B C 0.6285(2) 0.3223(3) 0.77622(10) 0.0297(6) Uani 1 1 d .
H23B H 0.5958 0.3162 0.8022 0.036 Uiso 1 1 calc R
C37B C 0.2510(2) 0.6586(3) 0.43564(10) 0.0302(6) Uani 1 1 d .
H37B H 0.3171 0.6458 0.4528 0.036 Uiso 1 1 calc R
N3B N 0.51587(19) 1.2690(2) 0.59927(10) 0.0429(6) Uani 1 1 d .
C10A C 0.04865(19) 0.6962(3) 0.62218(10) 0.0279(6) Uani 1 1 d .
C3B C 0.40171(18) 0.7789(2) 0.67148(9) 0.0240(5) Uani 1 1 d .
C9B C 0.4636(2) 1.1155(3) 0.82342(10) 0.0295(6) Uani 1 1 d .
C10B C 0.5168(2) 1.1240(3) 0.87668(10) 0.0325(6) Uani 1 1 d .
C16B C 0.41976(19) 0.6840(2) 0.71444(10) 0.0258(6) Uani 1 1 d .
H16A H 0.4358 0.7301 0.7457 0.031 Uiso 1 1 calc R
H16B H 0.3595 0.6340 0.7134 0.031 Uiso 1 1 calc R
C5A C 0.1679(2) 0.2987(3) 0.90233(10) 0.0273(6) Uani 1 1 d .
H5A H 0.2311 0.3406 0.9004 0.033 Uiso 1 1 calc R
C28B C 0.2292(2) 0.1542(3) 0.65069(11) 0.0327(6) Uani 1 1 d .
H28B H 0.2114 0.0776 0.6637 0.039 Uiso 1 1 calc R
C6A C 0.0841(2) 0.3984(3) 0.89455(10) 0.0267(6) Uani 1 1 d .
H6A H 0.0217 0.3573 0.8983 0.032 Uiso 1 1 calc R
C4B C 0.38050(18) 0.7102(2) 0.62061(10) 0.0245(5) Uani 1 1 d .
H4B H 0.4425 0.6707 0.6156 0.029 Uiso 1 1 calc R
C19B C 0.6504(2) 0.4268(3) 0.70176(10) 0.0290(6) Uani 1 1 d .
H19B H 0.6322 0.4903 0.6777 0.035 Uiso 1 1 calc R
C2B C 0.48963(19) 0.8733(2) 0.67341(9) 0.0241(5) Uani 1 1 d .
H2B H 0.5443 0.8236 0.6649 0.029 Uiso 1 1 calc R
C3A C 0.13028(19) 0.2547(3) 0.81036(10) 0.0261(6) Uani 1 1 d .
C22B C 0.7039(2) 0.2367(3) 0.77322(11) 0.0346(7) Uani 1 1 d .
H22B H 0.7214 0.1722 0.7969 0.042 Uiso 1 1 calc R
C4A C 0.14249(19) 0.1959(2) 0.86257(10) 0.0263(6) Uani 1 1 d .
H4A H 0.0795 0.1541 0.8649 0.032 Uiso 1 1 calc R
C2A C 0.04397(19) 0.3529(2) 0.80222(10) 0.0262(6) Uani 1 1 d .
H2A H -0.0151 0.3068 0.8077 0.031 Uiso 1 1 calc R
C39B C 0.3650(2) 1.0857(3) 0.46303(10) 0.0294(6) Uani 1 1 d .
C40A C -0.1397(2) -0.0548(3) 0.78764(10) 0.0314(6) Uani 1 1 d .
H40A H -0.1251 0.0249 0.8027 0.038 Uiso 1 1 calc R
C32B C 0.18535(19) 0.7253(2) 0.45792(10) 0.0277(6) Uani 1 1 d .
C5B C 0.34458(19) 0.8111(2) 0.58055(9) 0.0245(5) Uani 1 1 d .
H5B H 0.2859 0.8550 0.5876 0.029 Uiso 1 1 calc R
C36B C 0.2190(2) 0.6106(3) 0.38784(10) 0.0325(6) Uani 1 1 d .
H36B H 0.2634 0.5652 0.3733 0.039 Uiso 1 1 calc R
C1A C 0.0686(2) 0.4564(2) 0.84280(10) 0.0267(6) Uani 1 1 d .
H1A H 0.1292 0.5030 0.8398 0.032 Uiso 1 1 calc R
C6B C 0.42710(19) 0.9097(2) 0.58113(9) 0.0249(5) Uani 1 1 d .
H6B H 0.4856 0.8675 0.5732 0.030 Uiso 1 1 calc R
C24A C 0.2839(2) 0.1686(3) 1.02614(10) 0.0306(6) Uani 1 1 d .
C17A C 0.0889(2) 0.5973(3) 1.00559(10) 0.0294(6) Uani 1 1 d .
C29B C 0.2623(2) 0.2573(3) 0.68163(11) 0.0327(6) Uani 1 1 d .
H29B H 0.2682 0.2498 0.7157 0.039 Uiso 1 1 calc R
C35B C 0.1218(2) 0.6299(3) 0.36189(10) 0.0358(7) Uani 1 1 d .
H35B H 0.1003 0.5966 0.3300 0.043 Uiso 1 1 calc R
C33B C 0.0874(2) 0.7453(3) 0.43095(10) 0.0344(7) Uani 1 1 d .
H33B H 0.0426 0.7905 0.4454 0.041 Uiso 1 1 calc R
C37A C 0.1140(2) 0.1488(3) 0.77130(10) 0.0295(6) Uani 1 1 d .
H37A H 0.1062 0.1858 0.7384 0.035 Uiso 1 1 calc R
H37C H 0.1714 0.0915 0.7772 0.035 Uiso 1 1 calc R
C8A C 0.0927(2) 0.4942(3) 0.73498(10) 0.0307(6) Uani 1 1 d .
H8AA H 0.1120 0.5632 0.7588 0.037 Uiso 1 1 calc R
H8AB H 0.1519 0.4440 0.7339 0.037 Uiso 1 1 calc R
C7B C 0.53233(19) 0.9337(3) 0.72475(10) 0.0264(6) Uani 1 1 d .
H7BA H 0.5556 0.8649 0.7482 0.032 Uiso 1 1 calc R
H7BB H 0.5904 0.9849 0.7225 0.032 Uiso 1 1 calc R
C7A C 0.0140(2) 0.4107(3) 0.74952(10) 0.0266(6) Uani 1 1 d .
H7AA H -0.0021 0.3411 0.7258 0.032 Uiso 1 1 calc R
H7AB H -0.0465 0.4613 0.7471 0.032 Uiso 1 1 calc R
C25B C 0.2802(2) 0.3853(3) 0.61126(10) 0.0289(6) Uani 1 1 d .
C18A C 0.1303(2) 0.7131(3) 0.99554(11) 0.0334(6) Uani 1 1 d .
H18A H 0.1318 0.7337 0.9630 0.040 Uiso 1 1 calc R
C29A C 0.3569(2) 0.0773(3) 1.04569(11) 0.0357(7) Uani 1 1 d .
H29A H 0.4008 0.0486 1.0268 0.043 Uiso 1 1 calc R
C22A C 0.0860(2) 0.5689(3) 1.05431(10) 0.0344(6) Uani 1 1 d .
H22A H 0.0582 0.4918 1.0616 0.041 Uiso 1 1 calc R
C16A C 0.0469(2) 0.5031(3) 0.96504(10) 0.0311(6) Uani 1 1 d .
H16C H 0.0426 0.4187 0.9792 0.037 Uiso 1 1 calc R
H16D H -0.0201 0.5292 0.9480 0.037 Uiso 1 1 calc R
C26B C 0.2484(2) 0.2801(3) 0.58062(10) 0.0313(6) Uani 1 1 d .
H26B H 0.2443 0.2867 0.5466 0.038 Uiso 1 1 calc R
C31A C 0.2673(2) -0.1184(3) 0.87754(10) 0.0306(6) Uani 1 1 d .
C43A C -0.1827(2) -0.2921(3) 0.74342(11) 0.0388(7) Uani 1 1 d .
H43A H -0.1972 -0.3722 0.7287 0.047 Uiso 1 1 calc R
C38B C 0.4275(2) 0.9965(3) 0.50047(10) 0.0329(6) Uani 1 1 d .
H38A H 0.4207 0.9088 0.4883 0.040 Uiso 1 1 calc R
H38B H 0.4978 1.0206 0.5067 0.040 Uiso 1 1 calc R
C27B C 0.2229(2) 0.1658(3) 0.60031(11) 0.0339(6) Uani 1 1 d .
H27B H 0.2013 0.0964 0.5794 0.041 Uiso 1 1 calc R
C44B C 0.2976(2) 1.0379(3) 0.42190(10) 0.0366(7) Uani 1 1 d .
H44B H 0.2923 0.9498 0.4166 0.044 Uiso 1 1 calc R
C11B C 0.5960(2) 1.0432(3) 0.89754(11) 0.0383(7) Uani 1 1 d .
H11B H 0.6187 0.9830 0.8777 0.046 Uiso 1 1 calc R
C15A C 0.0544(2) 0.8277(3) 0.61393(10) 0.0326(6) Uani 1 1 d .
H15A H 0.0908 0.8805 0.6387 0.039 Uiso 1 1 calc R
C32A C 0.3613(2) -0.1307(3) 0.90897(11) 0.0370(7) Uani 1 1 d .
H32A H 0.3788 -0.0785 0.9369 0.044 Uiso 1 1 calc R
C44A C -0.1014(2) -0.2238(3) 0.73572(10) 0.0350(7) Uani 1 1 d .
H44A H -0.0614 -0.2575 0.7157 0.042 Uiso 1 1 calc R
C8B C 0.4615(2) 1.0176(3) 0.74576(10) 0.0307(6) Uani 1 1 d .
H8BA H 0.4491 1.0980 0.7277 0.037 Uiso 1 1 calc R
H8BB H 0.3979 0.9743 0.7438 0.037 Uiso 1 1 calc R
C21B C 0.7536(2) 0.2468(3) 0.73478(11) 0.0353(7) Uani 1 1 d .
H21B H 0.8053 0.1902 0.7330 0.042 Uiso 1 1 calc R
C20B C 0.7262(2) 0.3418(3) 0.69893(11) 0.0333(6) Uani 1 1 d .
H20B H 0.7590 0.3480 0.6730 0.040 Uiso 1 1 calc R
C19A C 0.1693(2) 0.7981(3) 1.03336(11) 0.0381(7) Uani 1 1 d .
H19A H 0.1974 0.8750 1.0262 0.046 Uiso 1 1 calc R
C31B C 0.21434(19) 0.7793(3) 0.50937(10) 0.0341(7) Uani 1 1 d .
H31A H 0.2038 0.8715 0.5080 0.041 Uiso 1 1 calc R
H31B H 0.1714 0.7428 0.5294 0.041 Uiso 1 1 calc R
C36A C 0.2432(2) -0.1970(3) 0.83611(11) 0.0366(7) Uani 1 1 d .
H36A H 0.1808 -0.1889 0.8143 0.044 Uiso 1 1 calc R
C24B C 0.3131(3) 0.5056(3) 0.58905(11) 0.0393(7) Uani 1 1 d .
H24A H 0.3817 0.4956 0.5855 0.047 Uiso 1 1 calc R
H24B H 0.2706 0.5200 0.5563 0.047 Uiso 1 1 calc R
C21A C 0.1243(2) 0.6549(3) 1.09216(11) 0.0402(7) Uani 1 1 d .
H21A H 0.1215 0.6355 1.1247 0.048 Uiso 1 1 calc R
C40B C 0.3719(2) 1.2173(3) 0.47042(11) 0.0351(7) Uani 1 1 d .
H40B H 0.4171 1.2504 0.4979 0.042 Uiso 1 1 calc R
C23A C 0.28024(19) 0.2245(3) 0.97566(10) 0.0332(6) Uani 1 1 d .
H23A H 0.3153 0.3061 0.9790 0.040 Uiso 1 1 calc R
H23C H 0.3130 0.1670 0.9567 0.040 Uiso 1 1 calc R
C30A C 0.1945(2) -0.0192(3) 0.88771(12) 0.0358(7) Uani 1 1 d .
H30A H 0.1264 -0.0428 0.8713 0.043 Uiso 1 1 calc R
H30C H 0.1983 -0.0134 0.9231 0.043 Uiso 1 1 calc R
C33A C 0.4295(2) -0.2198(3) 0.89929(11) 0.0414(7) Uani 1 1 d .
H33A H 0.4926 -0.2265 0.9205 0.050 Uiso 1 1 calc R
C42A C -0.2428(2) -0.2428(3) 0.77275(12) 0.0382(7) Uani 1 1 d .
H42A H -0.2977 -0.2895 0.7777 0.046 Uiso 1 1 calc R
C35A C 0.3107(2) -0.2875(3) 0.82671(11) 0.0389(7) Uani 1 1 d .
H35A H 0.2930 -0.3407 0.7991 0.047 Uiso 1 1 calc R
C41A C -0.2216(2) -0.1235(3) 0.79494(11) 0.0369(7) Uani 1 1 d .
H41A H -0.2622 -0.0900 0.8147 0.044 Uiso 1 1 calc R
C30B C 0.2866(2) 0.3718(3) 0.66167(11) 0.0353(7) Uani 1 1 d .
H30B H 0.3077 0.4411 0.6827 0.042 Uiso 1 1 calc R
C25A C 0.2181(2) 0.2083(3) 1.05440(11) 0.0402(7) Uani 1 1 d .
H25A H 0.1684 0.2680 1.0415 0.048 Uiso 1 1 calc R
C28A C 0.3643(2) 0.0290(3) 1.09342(11) 0.0404(7) Uani 1 1 d .
H28A H 0.4135 -0.0311 1.1065 0.048 Uiso 1 1 calc R
C41B C 0.3118(2) 1.2999(3) 0.43724(11) 0.0376(7) Uani 1 1 d .
H41B H 0.3166 1.3880 0.4427 0.045 Uiso 1 1 calc R
C42B C 0.2451(2) 1.2525(3) 0.39616(11) 0.0374(7) Uani 1 1 d .
H42B H 0.2053 1.3083 0.3738 0.045 Uiso 1 1 calc R
C20A C 0.1665(2) 0.7690(3) 1.08193(11) 0.0386(7) Uani 1 1 d .
H20A H 0.1929 0.8260 1.1074 0.046 Uiso 1 1 calc R
C43B C 0.2379(2) 1.1211(3) 0.38848(11) 0.0414(7) Uani 1 1 d .
H43B H 0.1928 1.0885 0.3609 0.050 Uiso 1 1 calc R
C15B C 0.4836(2) 1.2148(3) 0.90642(11) 0.0389(7) Uani 1 1 d .
H15B H 0.4307 1.2694 0.8928 0.047 Uiso 1 1 calc R
C27A C 0.2987(2) 0.0704(3) 1.12112(11) 0.0424(8) Uani 1 1 d .
H27A H 0.3035 0.0384 1.1530 0.051 Uiso 1 1 calc R
C11A C -0.0050(2) 0.6181(3) 0.58486(11) 0.0414(7) Uani 1 1 d .
H11A H -0.0099 0.5304 0.5902 0.050 Uiso 1 1 calc R
C34A C 0.4041(2) -0.2989(3) 0.85819(11) 0.0376(7) Uani 1 1 d .
H34A H 0.4497 -0.3594 0.8518 0.045 Uiso 1 1 calc R
C34B C 0.0559(2) 0.6991(3) 0.38323(11) 0.0400(7) Uani 1 1 d .
H34B H -0.0094 0.7142 0.3654 0.048 Uiso 1 1 calc R
C14A C 0.0057(2) 0.8795(3) 0.56888(11) 0.0390(7) Uani 1 1 d .
H14A H 0.0086 0.9674 0.5635 0.047 Uiso 1 1 calc R
C13B C 0.6083(2) 1.1412(4) 0.97710(12) 0.0463(8) Uani 1 1 d .
H13B H 0.6384 1.1464 1.0108 0.056 Uiso 1 1 calc R
C12B C 0.6413(2) 1.0516(4) 0.94755(12) 0.0450(8) Uani 1 1 d .
H12B H 0.6940 0.9969 0.9613 0.054 Uiso 1 1 calc R
C12A C -0.0514(2) 0.6713(4) 0.53953(12) 0.0506(9) Uani 1 1 d .
H12A H -0.0858 0.6187 0.5141 0.061 Uiso 1 1 calc R
C14B C 0.5304(2) 1.2231(3) 0.95662(12) 0.0448(8) Uani 1 1 d .
H14B H 0.5091 1.2842 0.9765 0.054 Uiso 1 1 calc R
C26A C 0.2256(2) 0.1597(3) 1.10170(11) 0.0456(8) Uani 1 1 d .
H26A H 0.1812 0.1873 1.1205 0.055 Uiso 1 1 calc R
C13A C -0.0470(2) 0.8012(4) 0.53181(12) 0.0452(8) Uani 1 1 d .
H13A H -0.0797 0.8365 0.5015 0.054 Uiso 1 1 calc R

loop_
_atom_site_aniso_label
_atom_site_aniso_U_11
_atom_site_aniso_U_22
_atom_site_aniso_U_33
_atom_site_aniso_U_23
_atom_site_aniso_U_13
_atom_site_aniso_U_12
O4B 0.0316(9) 0.0213(9) 0.0261(10) 0.0051(8) 0.0059(8) 0.0042(8)
O7B 0.0286(9) 0.0251(9) 0.0230(9) -0.0022(8) 0.0003(7) 0.0025(8)
O3B 0.0256(9) 0.0199(9) 0.0278(10) 0.0003(8) 0.0058(8) 0.0003(7)
O6A 0.0322(10) 0.0197(9) 0.0349(11) 0.0050(8) 0.0086(8) 0.0045(8)
O8B 0.0365(10) 0.0246(10) 0.0247(10) 0.0039(8) 0.0084(8) 0.0032(8)
O6B 0.0365(10) 0.0179(9) 0.0268(10) -0.0033(7) 0.0063(8) -0.0046(8)
O1A 0.0334(10) 0.0265(10) 0.0247(10) 0.0037(8) 0.0011(8) -0.0048(8)
O4A 0.0368(10) 0.0210(10) 0.0327(11) -0.0040(8) 0.0092(8) -0.0011(8)
O2A 0.0301(9) 0.0272(10) 0.0274(10) 0.0008(8) 0.0038(8) -0.0015(8)
O8A 0.0336(10) 0.0251(10) 0.0284(10) -0.0033(8) 0.0077(8) -0.0032(8)
O1B 0.0315(10) 0.0311(10) 0.0250(10) -0.0056(8) 0.0025(8) 0.0002(8)
O3A 0.0273(9) 0.0260(10) 0.0358(11) 0.0040(8) 0.0087(8) 0.0013(8)
O7A 0.0291(9) 0.0300(10) 0.0260(10) 0.0066(8) 0.0034(8) 0.0012(8)
O2B 0.0335(10) 0.0348(11) 0.0352(11) -0.0019(9) 0.0069(9) 0.0050(9)
O5B 0.0494(12) 0.0312(11) 0.0313(11) 0.0075(9) 0.0147(9) 0.0111(9)
O5A 0.0430(12) 0.0402(12) 0.0334(11) -0.0116(9) 0.0087(9) 0.0035(10)
N2A 0.0325(12) 0.0262(14) 0.0318(13) 0.0051(11) 0.0026(10) 0.0028(10)
N1A 0.0326(12) 0.0212(12) 0.0346(13) -0.0005(10) 0.0030(10) 0.0032(10)
N1B 0.0313(12) 0.0229(12) 0.0365(13) 0.0040(10) 0.0041(10) -0.0029(9)
N2B 0.0324(12) 0.0289(14) 0.0327(13) 0.0003(11) 0.0036(10) -0.0047(10)
C17B 0.0337(14) 0.0198(13) 0.0231(14) 0.0006(11) 0.0010(11) -0.0022(11)
N3A 0.0415(14) 0.0256(14) 0.0487(16) -0.0001(12) 0.0008(12) 0.0035(11)
C1B 0.0249(13) 0.0203(13) 0.0269(14) 0.0012(11) 0.0044(11) 0.0000(10)
C9A 0.0294(13) 0.0221(13) 0.0254(14) -0.0014(11) 0.0085(11) 0.0008(11)
C18B 0.0298(13) 0.0199(13) 0.0235(13) -0.0009(10) 0.0009(11) -0.0026(10)
C39A 0.0353(14) 0.0236(14) 0.0215(14) 0.0013(11) -0.0039(11) 0.0068(11)
C38A 0.0367(15) 0.0253(14) 0.0210(14) -0.0004(11) -0.0011(12) 0.0080(12)
C23B 0.0370(15) 0.0264(14) 0.0248(14) 0.0017(11) 0.0049(11) 0.0012(12)
C37B 0.0331(14) 0.0256(14) 0.0294(15) 0.0008(12) 0.0018(11) 0.0006(12)
N3B 0.0465(15) 0.0270(14) 0.0512(17) 0.0050(13) 0.0023(13) -0.0083(11)
C10A 0.0271(13) 0.0309(15) 0.0257(14) 0.0027(11) 0.0058(11) 0.0009(11)
C3B 0.0259(12) 0.0203(13) 0.0243(14) 0.0005(10) 0.0029(10) 0.0026(10)
C9B 0.0316(14) 0.0253(14) 0.0328(16) -0.0028(12) 0.0097(12) -0.0054(12)
C10B 0.0323(14) 0.0350(16) 0.0312(16) -0.0052(13) 0.0094(12) -0.0110(12)
C16B 0.0300(13) 0.0208(13) 0.0256(14) -0.0008(11) 0.0043(11) 0.0008(11)
C5A 0.0303(13) 0.0237(14) 0.0270(14) 0.0041(11) 0.0046(11) 0.0020(11)
C28B 0.0318(14) 0.0201(13) 0.0441(18) 0.0045(13) 0.0039(12) 0.0014(11)
C6A 0.0287(13) 0.0233(13) 0.0272(14) -0.0018(11) 0.0046(11) -0.0016(11)
C4B 0.0274(13) 0.0199(12) 0.0257(14) -0.0005(11) 0.0048(11) -0.0003(10)
C19B 0.0377(15) 0.0208(13) 0.0267(14) 0.0026(11) 0.0039(12) 0.0006(11)
C2B 0.0258(13) 0.0210(13) 0.0244(13) 0.0001(11) 0.0036(10) 0.0012(10)
C3A 0.0299(13) 0.0219(13) 0.0259(14) 0.0023(11) 0.0053(11) -0.0005(11)
C22B 0.0427(16) 0.0254(15) 0.0324(16) 0.0055(12) 0.0013(13) 0.0066(12)
C4A 0.0268(13) 0.0216(13) 0.0302(15) 0.0041(11) 0.0061(11) 0.0031(10)
C2A 0.0273(13) 0.0215(13) 0.0292(14) 0.0011(11) 0.0052(11) -0.0032(10)
C39B 0.0346(14) 0.0286(15) 0.0275(15) 0.0057(11) 0.0124(12) 0.0018(11)
C40A 0.0336(15) 0.0251(14) 0.0323(16) -0.0028(12) 0.0006(12) 0.0043(11)
C32B 0.0315(13) 0.0245(14) 0.0262(14) 0.0002(11) 0.0043(11) -0.0031(11)
C5B 0.0289(13) 0.0229(13) 0.0207(13) -0.0018(11) 0.0035(10) 0.0009(11)
C36B 0.0425(16) 0.0250(14) 0.0311(16) -0.0009(12) 0.0103(13) -0.0002(12)
C1A 0.0269(13) 0.0224(13) 0.0302(15) 0.0025(11) 0.0053(11) 0.0026(11)
C6B 0.0271(13) 0.0214(13) 0.0252(14) 0.0030(11) 0.0040(11) 0.0019(10)
C24A 0.0312(14) 0.0285(15) 0.0286(15) 0.0012(12) -0.0005(11) -0.0036(12)
C17A 0.0299(14) 0.0278(14) 0.0297(15) -0.0005(12) 0.0051(11) 0.0028(11)
C29B 0.0381(15) 0.0283(14) 0.0317(15) 0.0052(12) 0.0079(12) 0.0006(12)
C35B 0.0421(16) 0.0397(17) 0.0242(15) -0.0046(13) 0.0045(12) -0.0139(13)
C33B 0.0301(14) 0.0422(17) 0.0302(15) -0.0009(13) 0.0053(12) 0.0010(13)
C37A 0.0325(14) 0.0269(14) 0.0297(15) 0.0026(12) 0.0083(11) 0.0011(11)
C8A 0.0339(14) 0.0299(15) 0.0261(15) 0.0068(12) 0.0017(12) -0.0012(12)
C7B 0.0269(13) 0.0228(13) 0.0272(14) 0.0008(11) 0.0011(11) 0.0017(10)
C7A 0.0294(14) 0.0230(13) 0.0255(14) 0.0003(11) 0.0018(11) -0.0011(11)
C25B 0.0358(15) 0.0223(14) 0.0285(15) -0.0010(11) 0.0073(12) -0.0023(11)
C18A 0.0372(15) 0.0306(15) 0.0308(15) 0.0026(12) 0.0048(12) 0.0020(12)
C29A 0.0390(15) 0.0284(15) 0.0351(16) -0.0039(13) -0.0011(13) -0.0012(12)
C22A 0.0417(16) 0.0301(15) 0.0311(16) 0.0017(12) 0.0076(13) 0.0010(12)
C16A 0.0347(15) 0.0286(15) 0.0305(15) -0.0002(12) 0.0084(12) -0.0017(12)
C26B 0.0370(15) 0.0263(15) 0.0287(15) -0.0028(12) 0.0031(12) 0.0002(12)
C31A 0.0391(15) 0.0212(14) 0.0327(15) 0.0061(12) 0.0103(12) 0.0013(12)
C43A 0.0450(17) 0.0243(14) 0.0398(17) -0.0065(13) -0.0056(14) 0.0007(13)
C38B 0.0380(15) 0.0334(16) 0.0291(15) 0.0061(12) 0.0114(12) 0.0039(12)
C27B 0.0356(15) 0.0209(14) 0.0421(17) -0.0059(12) 0.0023(13) -0.0024(12)
C44B 0.0533(18) 0.0272(15) 0.0287(15) -0.0025(12) 0.0081(13) 0.0010(13)
C11B 0.0377(16) 0.0449(18) 0.0322(16) -0.0047(14) 0.0080(13) -0.0027(14)
C15A 0.0379(15) 0.0321(16) 0.0279(15) 0.0023(12) 0.0076(12) 0.0030(13)
C32A 0.0482(17) 0.0275(15) 0.0326(16) -0.0048(13) 0.0036(13) 0.0056(13)
C44A 0.0427(16) 0.0290(15) 0.0295(16) -0.0061(12) 0.0003(13) 0.0040(13)
C8B 0.0332(14) 0.0298(15) 0.0255(14) -0.0032(11) -0.0007(11) 0.0023(12)
C21B 0.0382(15) 0.0278(15) 0.0391(17) 0.0015(13) 0.0074(13) 0.0101(13)
C20B 0.0378(15) 0.0295(15) 0.0341(16) 0.0001(12) 0.0110(12) 0.0027(12)
C19A 0.0402(16) 0.0292(16) 0.0421(18) -0.0019(13) 0.0036(13) -0.0006(13)
C31B 0.0277(14) 0.0410(17) 0.0303(15) -0.0064(13) -0.0001(12) 0.0043(12)
C36A 0.0355(15) 0.0374(17) 0.0341(16) 0.0034(13) 0.0022(13) 0.0002(13)
C24B 0.065(2) 0.0259(15) 0.0285(16) -0.0057(12) 0.0129(14) -0.0119(14)
C21A 0.0489(17) 0.0417(18) 0.0282(16) -0.0003(14) 0.0050(13) 0.0026(15)
C40B 0.0369(15) 0.0315(16) 0.0327(16) 0.0040(13) -0.0008(12) -0.0076(13)
C23A 0.0302(14) 0.0335(16) 0.0341(16) 0.0034(13) 0.0034(12) -0.0016(12)
C30A 0.0428(17) 0.0253(15) 0.0425(18) 0.0105(13) 0.0163(14) 0.0027(12)
C33A 0.0432(17) 0.0401(18) 0.0353(17) 0.0008(14) -0.0032(14) 0.0099(14)
C42A 0.0329(15) 0.0278(15) 0.0485(19) 0.0066(14) -0.0024(13) 0.0003(12)
C35A 0.0426(16) 0.0407(17) 0.0331(17) -0.0093(14) 0.0081(13) -0.0007(14)
C41A 0.0332(15) 0.0328(16) 0.0430(18) -0.0013(14) 0.0051(13) 0.0043(13)
C30B 0.0478(17) 0.0249(14) 0.0331(16) -0.0049(12) 0.0091(13) -0.0077(13)
C25A 0.0359(15) 0.0474(19) 0.0357(17) 0.0081(14) 0.0047(13) 0.0068(14)
C28A 0.0500(18) 0.0297(16) 0.0336(17) 0.0019(13) -0.0069(14) 0.0005(14)
C41B 0.0453(17) 0.0246(15) 0.0404(18) 0.0049(13) 0.0044(14) -0.0038(13)
C42B 0.0423(16) 0.0350(16) 0.0333(16) 0.0080(13) 0.0048(13) 0.0073(13)
C20A 0.0410(16) 0.0350(16) 0.0364(17) -0.0100(14) 0.0017(13) 0.0021(13)
C43B 0.0501(18) 0.0405(18) 0.0288(16) -0.0034(13) -0.0011(14) 0.0034(15)
C15B 0.0367(15) 0.0431(18) 0.0389(18) -0.0105(14) 0.0127(13) -0.0080(14)
C27A 0.0527(19) 0.0408(18) 0.0284(16) 0.0064(14) -0.0021(14) -0.0090(15)
C11A 0.0479(18) 0.0421(18) 0.0323(17) 0.0014(14) 0.0050(14) -0.0121(15)
C34A 0.0417(16) 0.0343(16) 0.0380(17) -0.0020(13) 0.0117(13) 0.0093(13)
C34B 0.0309(14) 0.057(2) 0.0295(16) 0.0009(14) 0.0003(12) -0.0066(14)
C14A 0.0440(17) 0.0399(18) 0.0355(17) 0.0115(14) 0.0139(14) 0.0105(14)
C13B 0.0366(16) 0.071(2) 0.0309(17) -0.0082(16) 0.0059(13) -0.0150(16)
C12B 0.0382(16) 0.061(2) 0.0342(17) 0.0014(16) 0.0046(13) -0.0049(16)
C12A 0.0490(19) 0.069(3) 0.0291(17) -0.0022(17) -0.0005(14) -0.0175(18)
C14B 0.0422(17) 0.057(2) 0.0374(18) -0.0211(16) 0.0146(14) -0.0138(16)
C26A 0.0445(17) 0.059(2) 0.0333(17) 0.0041(16) 0.0091(14) -0.0022(16)
C13A 0.0368(16) 0.068(2) 0.0293(17) 0.0175(16) 0.0046(13) 0.0072(16)

loop_
_atom_type_symbol
_atom_type_description
_atom_type_scat_dispersion_real
_atom_type_scat_dispersion_imag
_atom_type_scat_source
C C 0.0033 0.0016 'International Tables Vol C Tables 4.2.6.8 and 6.1.1.4'
H H 0.0000 0.0000 'International Tables Vol C Tables 4.2.6.8 and 6.1.1.4'
N N 0.0061 0.0033 'International Tables Vol C Tables 4.2.6.8 and 6.1.1.4'
O O 0.0106 0.0060 'International Tables Vol C Tables 4.2.6.8 and 6.1.1.4'

loop_
_exptl_crystal_face_index_h
_exptl_crystal_face_index_k
_exptl_crystal_face_index_l
_exptl_crystal_face_perp_dist
-14 2 -18 0.0399
14 -2 18 0.0612
-1 -15 6 0.1762
-2 14 -10 0.2035
-2 -5 -1 0.1609
2 0 -5 0.1270
-2 0 5 0.1444
2 1 -5 0.1487
3 5 -3 0.2089
-1 3 5 0.2544
1 0 1 0.0684
-5 -2 -5 0.0814

loop_
_geom_angle_atom_site_label_1
_geom_angle_atom_site_label_2
_geom_angle_atom_site_label_3
_geom_angle
C17B O4B C16B 113.6(2)
C31B O7B C5B 111.35(19)
C3B O3B H3B 109.5
C4A O6A C30A 114.2(2)
C6B O8B C38B 114.0(2)
C4B O6B C24B 115.0(2)
C9A O1A C8A 114.71(19)
C38A O4A C37A 115.4(2)
C16A O8A C6A 113.3(2)
C9B O1B C8B 115.6(2)
C3A O3A H3A 109.5
C5A O7A C23A 112.55(19)
N3A N2A N1A 172.0(3)
N2A N1A C1A 114.8(2)
N2B N1B C1B 115.0(2)
N3B N2B N1B 172.0(3)
O4B C17B C18B 112.9(2)
O5B C17B O4B 123.1(2)
O5B C17B C18B 124.0(2)
N1B C1B H1B 109.6
N1B C1B C2B 107.65(19)
N1B C1B C6B 109.4(2)
C2B C1B H1B 109.6
C6B C1B H1B 109.6
C6B C1B C2B 110.9(2)
O1A C9A C10A 112.3(2)
O2A C9A O1A 122.8(2)
O2A C9A C10A 124.8(2)
C23B C18B C17B 117.4(2)
C19B C18B C17B 122.9(2)
C19B C18B C23B 119.7(2)
C40A C39A C38A 122.1(2)
C40A C39A C44A 119.4(3)
C44A C39A C38A 118.5(3)
O4A C38A C39A 112.1(2)
O5A C38A O4A 123.0(3)
O5A C38A C39A 125.0(3)
C18B C23B H23B 119.9
C22B C23B C18B 120.2(3)
C22B C23B H23B 119.9
C32B C37B H37B 119.8
C32B C37B C36B 120.5(2)
C36B C37B H37B 119.8
C15A C10A C9A 118.2(2)
C11A C10A C9A 122.1(3)
C11A C10A C15A 119.7(3)
O3B C3B C16B 105.6(2)
O3B C3B C4B 110.38(19)
O3B C3B C2B 107.25(19)
C16B C3B C4B 111.9(2)
C16B C3B C2B 113.5(2)
C4B C3B C2B 108.1(2)
O1B C9B C10B 112.0(2)
O2B C9B O1B 122.7(2)
O2B C9B C10B 125.3(3)
C11B C10B C9B 122.3(3)
C11B C10B C15B 119.6(3)
C15B C10B C9B 118.1(3)
O4B C16B C3B 109.5(2)
O4B C16B H16A 109.8
O4B C16B H16B 109.8
C3B C16B H16A 109.8
C3B C16B H16B 109.8
H16A C16B H16B 108.2
O7A C5A H5A 109.5
O7A C5A C6A 108.6(2)
O7A C5A C4A 110.0(2)
C6A C5A H5A 109.5
C4A C5A H5A 109.5
C4A C5A C6A 109.7(2)
C29B C28B H28B 120.2
C27B C28B H28B 120.2
C27B C28B C29B 119.5(3)
O8A C6A C5A 109.5(2)
O8A C6A H6A 109.4
O8A C6A C1A 109.0(2)
C5A C6A H6A 109.4
C1A C6A C5A 110.0(2)
C1A C6A H6A 109.4
O6B C4B C3B 108.8(2)
O6B C4B H4B 109.5
O6B C4B C5B 111.86(19)
C3B C4B H4B 109.5
C5B C4B C3B 107.8(2)
C5B C4B H4B 109.5
C18B C19B H19B 119.9
C20B C19B C18B 120.1(2)
C20B C19B H19B 119.9
C1B C2B C3B 108.67(19)
C1B C2B H2B 106.6
C1B C2B C7B 112.9(2)
C3B C2B H2B 106.6
C7B C2B C3B 115.0(2)
C7B C2B H2B 106.6
O3A C3A C4A 110.3(2)
O3A C3A C2A 107.7(2)
O3A C3A C37A 107.0(2)
C2A C3A C4A 108.5(2)
C37A C3A C4A 110.1(2)
C37A C3A C2A 113.2(2)
C23B C22B H22B 120.0
C23B C22B C21B 119.9(3)
C21B C22B H22B 120.0
O6A C4A C5A 110.5(2)
O6A C4A C3A 108.2(2)
O6A C4A H4A 109.1
C5A C4A C3A 110.8(2)
C5A C4A H4A 109.1
C3A C4A H4A 109.1
C3A C2A H2A 106.5
C3A C2A C7A 115.4(2)
C1A C2A C3A 109.0(2)
C1A C2A H2A 106.5
C1A C2A C7A 112.4(2)
C7A C2A H2A 106.5
C44B C39B C38B 120.8(3)
C44B C39B C40B 119.1(3)
C40B C39B C38B 120.0(3)
C39A C40A H40A 119.8
C41A C40A C39A 120.5(3)
C41A C40A H40A 119.8
C37B C32B C33B 118.6(2)
C37B C32B C31B 123.5(2)
C33B C32B C31B 117.9(2)
O7B C5B C4B 111.1(2)
O7B C5B H5B 108.7
O7B C5B C6B 109.7(2)
C4B C5B H5B 108.7
C6B C5B C4B 109.9(2)
C6B C5B H5B 108.7
C37B C36B H36B 119.9
C35B C36B C37B 120.3(3)
C35B C36B H36B 119.9
N1A C1A C6A 109.3(2)
N1A C1A C2A 107.0(2)
N1A C1A H1A 109.6
C6A C1A C2A 111.5(2)
C6A C1A H1A 109.6
C2A C1A H1A 109.6
O8B C6B C1B 107.8(2)
O8B C6B C5B 109.5(2)
O8B C6B H6B 109.6
C1B C6B H6B 109.6
C5B C6B C1B 110.6(2)
C5B C6B H6B 109.6
C29A C24A C23A 119.6(3)
C25A C24A C29A 119.0(3)
C25A C24A C23A 121.3(3)
C18A C17A C22A 118.8(3)
C18A C17A C16A 121.5(3)
C22A C17A C16A 119.6(3)
C28B C29B H29B 120.1
C28B C29B C30B 119.8(3)
C30B C29B H29B 120.1
C36B C35B H35B 120.0
C36B C35B C34B 119.9(3)
C34B C35B H35B 120.0
C32B C33B H33B 119.5
C34B C33B C32B 120.9(3)
C34B C33B H33B 119.5
O4A C37A C3A 108.0(2)
O4A C37A H37A 110.1
O4A C37A H37C 110.1
C3A C37A H37A 110.1
C3A C37A H37C 110.1
H37A C37A H37C 108.4
O1A C8A H8AA 110.4
O1A C8A H8AB 110.4
O1A C8A C7A 106.8(2)
H8AA C8A H8AB 108.6
C7A C8A H8AA 110.4
C7A C8A H8AB 110.4
C2B C7B H7BA 108.2
C2B C7B H7BB 108.2
H7BA C7B H7BB 107.3
C8B C7B C2B 116.5(2)
C8B C7B H7BA 108.2
C8B C7B H7BB 108.2
C2A C7A H7AA 108.5
C2A C7A H7AB 108.5
C8A C7A C2A 115.0(2)
C8A C7A H7AA 108.5
C8A C7A H7AB 108.5
H7AA C7A H7AB 107.5
C26B C25B C24B 119.1(2)
C30B C25B C26B 118.2(3)
C30B C25B C24B 122.5(2)
C17A C18A H18A 119.6
C19A C18A C17A 120.7(3)
C19A C18A H18A 119.6
C24A C29A H29A 119.9
C28A C29A C24A 120.3(3)
C28A C29A H29A 119.9
C17A C22A H22A 119.8
C21A C22A C17A 120.3(3)
C21A C22A H22A 119.8
O8A C16A C17A 109.5(2)
O8A C16A H16C 109.8
O8A C16A H16D 109.8
C17A C16A H16C 109.8
C17A C16A H16D 109.8
H16C C16A H16D 108.2
C25B C26B H26B 119.7
C27B C26B C25B 120.6(3)
C27B C26B H26B 119.7
C32A C31A C36A 118.5(3)
C32A C31A C30A 120.4(3)
C36A C31A C30A 121.1(3)
C44A C43A H43A 119.7
C44A C43A C42A 120.6(3)
C42A C43A H43A 119.7
O8B C38B C39B 106.7(2)
O8B C38B H38A 110.4
O8B C38B H38B 110.4
C39B C38B H38A 110.4
C39B C38B H38B 110.4
H38A C38B H38B 108.6
C28B C27B C26B 120.4(3)
C28B C27B H27B 119.8
C26B C27B H27B 119.8
C39B C44B H44B 119.9
C39B C44B C43B 120.3(3)
C43B C44B H44B 119.9
C10B C11B H11B 119.8
C12B C11B C10B 120.4(3)
C12B C11B H11B 119.8
C10A C15A H15A 120.1
C14A C15A C10A 119.8(3)
C14A C15A H15A 120.1
C31A C32A H32A 119.6
C33A C32A C31A 120.7(3)
C33A C32A H32A 119.6
C39A C44A H44A 120.1
C43A C44A C39A 119.8(3)
C43A C44A H44A 120.1
O1B C8B C7B 105.1(2)
O1B C8B H8BA 110.7
O1B C8B H8BB 110.7
C7B C8B H8BA 110.7
C7B C8B H8BB 110.7
H8BA C8B H8BB 108.8
C22B C21B H21B 120.0
C22B C21B C20B 119.9(3)
C20B C21B H21B 120.0
C19B C20B C21B 120.2(3)
C19B C20B H20B 119.9
C21B C20B H20B 119.9
C18A C19A H19A 119.9
C18A C19A C20A 120.2(3)
C20A C19A H19A 119.9
O7B C31B C32B 111.9(2)
O7B C31B H31A 109.2
O7B C31B H31B 109.2
C32B C31B H31A 109.2
C32B C31B H31B 109.2
H31A C31B H31B 107.9
C31A C36A H36A 119.6
C35A C36A C31A 120.9(3)
C35A C36A H36A 119.6
O6B C24B C25B 110.0(2)
O6B C24B H24A 109.7
O6B C24B H24B 109.7
C25B C24B H24A 109.7
C25B C24B H24B 109.7
H24A C24B H24B 108.2
C22A C21A H21A 119.8
C20A C21A C22A 120.4(3)
C20A C21A H21A 119.8
C39B C40B H40B 119.8
C41B C40B C39B 120.5(3)
C41B C40B H40B 119.8
O7A C23A C24A 109.1(2)
O7A C23A H23A 109.9
O7A C23A H23C 109.9
C24A C23A H23A 109.9
C24A C23A H23C 109.9
H23A C23A H23C 108.3
O6A C30A C31A 108.0(2)
O6A C30A H30A 110.1
O6A C30A H30C 110.1
C31A C30A H30A 110.1
C31A C30A H30C 110.1
H30A C30A H30C 108.4
C32A C33A H33A 119.9
C34A C33A C32A 120.2(3)
C34A C33A H33A 119.9
C43A C42A H42A 120.0
C43A C42A C41A 120.1(3)
C41A C42A H42A 120.0
C36A C35A H35A 119.9
C34A C35A C36A 120.2(3)
C34A C35A H35A 119.9
C40A C41A C42A 119.7(3)
C40A C41A H41A 120.1
C42A C41A H41A 120.1
C29B C30B H30B 119.3
C25B C30B C29B 121.5(3)
C25B C30B H30B 119.3
C24A C25A H25A 119.8
C24A C25A C26A 120.4(3)
C26A C25A H25A 119.8
C29A C28A H28A 120.1
C27A C28A C29A 119.8(3)
C27A C28A H28A 120.1
C40B C41B H41B 119.8
C42B C41B C40B 120.5(3)
C42B C41B H41B 119.8
C41B C42B H42B 120.3
C41B C42B C43B 119.4(3)
C43B C42B H42B 120.3
C19A C20A H20A 120.3
C21A C20A C19A 119.5(3)
C21A C20A H20A 120.3
C44B C43B H43B 119.9
C42B C43B C44B 120.3(3)
C42B C43B H43B 119.9
C10B C15B H15B 120.3
C14B C15B C10B 119.4(3)
C14B C15B H15B 120.3
C28A C27A H27A 120.0
C28A C27A C26A 120.1(3)
C26A C27A H27A 120.0
C10A C11A H11A 120.2
C12A C11A C10A 119.6(3)
C12A C11A H11A 120.2
C33A C34A H34A 120.3
C35A C34A C33A 119.4(3)
C35A C34A H34A 120.3
C35B C34B H34B 120.1
C33B C34B C35B 119.8(3)
C33B C34B H34B 120.1
C15A C14A H14A 119.9
C13A C14A C15A 120.2(3)
C13A C14A H14A 119.9
C12B C13B H13B 120.0
C14B C13B H13B 120.0
C14B C13B C12B 120.0(3)
C11B C12B H12B 120.0
C13B C12B C11B 120.1(3)
C13B C12B H12B 120.0
C11A C12A H12A 119.7
C13A C12A C11A 120.5(3)
C13A C12A H12A 119.7
C15B C14B H14B 119.7
C13B C14B C15B 120.5(3)
C13B C14B H14B 119.7
C25A C26A H26A 119.8
C27A C26A C25A 120.4(3)
C27A C26A H26A 119.8
C14A C13A H13A 120.0
C12A C13A C14A 120.1(3)
C12A C13A H13A 120.0

loop_
_geom_bond_atom_site_label_1
_geom_bond_atom_site_label_2
_geom_bond_distance
O4B C17B 1.348(3)
O4B C16B 1.448(3)
O7B C5B 1.435(3)
O7B C31B 1.422(3)
O3B H3B 0.8200
O3B C3B 1.432(3)
O6A C4A 1.430(3)
O6A C30A 1.433(3)
O8B C6B 1.429(3)
O8B C38B 1.440(3)
O6B C4B 1.425(3)
O6B C24B 1.428(3)
O1A C9A 1.346(3)
O1A C8A 1.461(3)
O4A C38A 1.350(3)
O4A C37A 1.452(3)
O2A C9A 1.205(3)
O8A C6A 1.428(3)
O8A C16A 1.427(3)
O1B C9B 1.344(3)
O1B C8B 1.456(3)
O3A H3A 0.8200
O3A C3A 1.425(3)
O7A C5A 1.429(3)
O7A C23A 1.430(3)
O2B C9B 1.208(3)
O5B C17B 1.211(3)
O5A C38A 1.208(3)
N2A N1A 1.235(3)
N2A N3A 1.137(3)
N1A C1A 1.489(3)
N1B N2B 1.242(3)
N1B C1B 1.490(3)
N2B N3B 1.132(3)
C17B C18B 1.487(4)
C1B H1B 0.9800
C1B C2B 1.539(3)
C1B C6B 1.530(4)
C9A C10A 1.486(4)
C18B C23B 1.393(4)
C18B C19B 1.389(4)
C39A C38A 1.483(4)
C39A C40A 1.386(4)
C39A C44A 1.396(4)
C23B H23B 0.9300
C23B C22B 1.380(4)
C37B H37B 0.9300
C37B C32B 1.385(4)
C37B C36B 1.387(4)
C10A C15A 1.394(4)
C10A C11A 1.386(4)
C3B C16B 1.521(4)
C3B C4B 1.545(3)
C3B C2B 1.545(3)
C9B C10B 1.490(4)
C10B C11B 1.390(4)
C10B C15B 1.394(4)
C16B H16A 0.9700
C16B H16B 0.9700
C5A H5A 0.9800
C5A C6A 1.525(4)
C5A C4A 1.517(4)
C28B H28B 0.9300
C28B C29B 1.383(4)
C28B C27B 1.380(4)
C6A H6A 0.9800
C6A C1A 1.523(4)
C4B H4B 0.9800
C4B C5B 1.524(3)
C19B H19B 0.9300
C19B C20B 1.379(4)
C2B H2B 0.9800
C2B C7B 1.541(4)
C3A C4A 1.541(4)
C3A C2A 1.539(4)
C3A C37A 1.523(4)
C22B H22B 0.9300
C22B C21B 1.389(4)
C4A H4A 0.9800
C2A H2A 0.9800
C2A C1A 1.537(4)
C2A C7A 1.543(4)
C39B C38B 1.505(4)
C39B C44B 1.384(4)
C39B C40B 1.387(4)
C40A H40A 0.9300
C40A C41A 1.381(4)
C32B C33B 1.394(4)
C32B C31B 1.496(4)
C5B H5B 0.9800
C5B C6B 1.523(4)
C36B H36B 0.9300
C36B C35B 1.374(4)
C1A H1A 0.9800
C6B H6B 0.9800
C24A C29A 1.396(4)
C24A C23A 1.502(4)
C24A C25A 1.381(4)
C17A C18A 1.387(4)
C17A C22A 1.388(4)
C17A C16A 1.502(4)
C29B H29B 0.9300
C29B C30B 1.385(4)
C35B H35B 0.9300
C35B C34B 1.385(4)
C33B H33B 0.9300
C33B C34B 1.378(4)
C37A H37A 0.9700
C37A H37C 0.9700
C8A H8AA 0.9700
C8A H8AB 0.9700
C8A C7A 1.507(4)
C7B H7BA 0.9700
C7B H7BB 0.9700
C7B C8B 1.514(4)
C7A H7AA 0.9700
C7A H7AB 0.9700
C25B C26B 1.392(4)
C25B C24B 1.509(4)
C25B C30B 1.383(4)
C18A H18A 0.9300
C18A C19A 1.381(4)
C29A H29A 0.9300
C29A C28A 1.394(4)
C22A H22A 0.9300
C22A C21A 1.387(4)
C16A H16C 0.9700
C16A H16D 0.9700
C26B H26B 0.9300
C26B C27B 1.387(4)
C31A C32A 1.385(4)
C31A C36A 1.385(4)
C31A C30A 1.505(4)
C43A H43A 0.9300
C43A C44A 1.376(4)
C43A C42A 1.377(4)
C38B H38A 0.9700
C38B H38B 0.9700
C27B H27B 0.9300
C44B H44B 0.9300
C44B C43B 1.389(4)
C11B H11B 0.9300
C11B C12B 1.383(4)
C15A H15A 0.9300
C15A C14A 1.381(4)
C32A H32A 0.9300
C32A C33A 1.384(4)
C44A H44A 0.9300
C8B H8BA 0.9700
C8B H8BB 0.9700
C21B H21B 0.9300
C21B C20B 1.390(4)
C20B H20B 0.9300
C19A H19A 0.9300
C19A C20A 1.384(4)
C31B H31A 0.9700
C31B H31B 0.9700
C36A H36A 0.9300
C36A C35A 1.384(4)
C24B H24A 0.9700
C24B H24B 0.9700
C21A H21A 0.9300
C21A C20A 1.378(4)
C40B H40B 0.9300
C40B C41B 1.383(4)
C23A H23A 0.9700
C23A H23C 0.9700
C30A H30A 0.9700
C30A H30C 0.9700
C33A H33A 0.9300
C33A C34A 1.382(4)
C42A H42A 0.9300
C42A C41A 1.386(4)
C35A H35A 0.9300
C35A C34A 1.379(4)
C41A H41A 0.9300
C30B H30B 0.9300
C25A H25A 0.9300
C25A C26A 1.383(4)
C28A H28A 0.9300
C28A C27A 1.373(5)
C41B H41B 0.9300
C41B C42B 1.377(4)
C42B H42B 0.9300
C42B C43B 1.385(4)
C20A H20A 0.9300
C43B H43B 0.9300
C15B H15B 0.9300
C15B C14B 1.393(4)
C27A H27A 0.9300
C27A C26A 1.381(5)
C11A H11A 0.9300
C11A C12A 1.385(4)
C34A H34A 0.9300
C34B H34B 0.9300
C14A H14A 0.9300
C14A C13A 1.378(5)
C13B H13B 0.9300
C13B C12B 1.381(5)
C13B C14B 1.381(5)
C12B H12B 0.9300
C12A H12A 0.9300
C12A C13A 1.373(5)
C14B H14B 0.9300
C26A H26A 0.9300
C13A H13A 0.9300

loop_
_exptl_oxdiff_crystal_face_indexfrac_h
_exptl_oxdiff_crystal_face_indexfrac_k
_exptl_oxdiff_crystal_face_indexfrac_l
_exptl_oxdiff_crystal_face_x
_exptl_oxdiff_crystal_face_y
_exptl_oxdiff_crystal_face_z
-14.0561 1.9881 -17.8028 0.8546 0.4617 0.1190
14.0561 -1.9881 17.8028 -0.8546 -0.4617 -0.1190
-0.8807 -15.0155 5.6974 -0.2868 -0.1439 0.9819
-2.1214 14.0131 -9.6828 0.4418 0.2475 -0.8633
-1.9669 -5.0050 -1.0799 0.0062 0.0291 0.3583
1.9908 0.0159 -5.0029 -0.0731 0.1280 -0.0239
-1.9908 -0.0159 5.0029 0.0731 -0.1280 0.0239
1.9836 1.0160 -4.9833 -0.0529 0.1274 -0.0889
2.9593 5.0158 -2.9177 -0.0342 0.0734 -0.3679
-1.0120 2.9875 5.0540 0.0830 -0.1301 -0.1870
1.0024 0.0014 0.9895 -0.0565 -0.0257 -0.0173
-4.9977 -2.0071 -4.9867 0.2422 0.1300 0.2168
